data_4070535
loop_
_publ_author_name
'Partyka, David V.'
'Robilotto, Thomas J.'
'Zeller, Matthias'
'Hunter, Allen D.'
'Gray, Thomas G.'

_publ_section_title
;
 Dialkylbiarylphosphine Complexes of Gold(I) Halides. Gold&#x2212;Aryl
 \p-Interactions in the Solid State
;
_journal_issue 1
_journal_name_full Organometallics
_journal_page_first 28
_journal_paper_doi 10.1021/om700517q
_journal_volume 27
_journal_year 2008
_chemical_formula_sum 'C33 H49 Au Cl P'
_chemical_formula_weight 709.11
_chemical_name_systematic
;

 ?

;
_space_group_IT_number 15
_symmetry_cell_setting monoclinic
_symmetry_space_group_name_Hall '-C 2yc'
_symmetry_space_group_name_H-M 'C 1 2/c 1'
_atom_sites_solution_hydrogens geom
_atom_sites_solution_primary direct
_atom_sites_solution_secondary difmap
_audit_creation_method SHELXL-97
_cell_angle_alpha 90.00
_cell_angle_beta 97.180(3)
_cell_angle_gamma 90.00
_cell_formula_units_Z 8
_cell_length_a 40.675(7)
_cell_length_b 8.8858(16)
_cell_length_c 17.537(3)
_cell_measurement_reflns_used 8425
_cell_measurement_temperature 100(2)
_cell_measurement_theta_max 30.57
_cell_measurement_theta_min 2.35
_cell_volume 6288.7(19)
_computing_cell_refinement 'SAINT+ 6.45 (Bruker, 2003)'
_computing_data_collection 'SMART 5.630 (Bruker, 1997-2002)'
_computing_data_reduction 'SAINT+ 6.45'
_computing_molecular_graphics 'SHELXTL 6.14'
_computing_publication_material 'SHELXTL 6.14'
_computing_structure_refinement 'SHELXTL 6.14'
_computing_structure_solution 'SHELXTL 6.14 (Bruker, 2000-2003)'
_diffrn_ambient_temperature 100(2)
_diffrn_measured_fraction_theta_full 1.000
_diffrn_measured_fraction_theta_max 1.000
_diffrn_measurement_device_type 'Bruker AXS SMART APEX CCD diffractometer'
_diffrn_measurement_method '\w scans'
_diffrn_radiation_monochromator graphite
_diffrn_radiation_source 'fine-focus sealed tube'
_diffrn_radiation_type MoK\a
_diffrn_radiation_wavelength 0.71073
_diffrn_reflns_av_R_equivalents 0.0386
_diffrn_reflns_av_sigmaI/netI 0.0336
_diffrn_reflns_limit_h_max 54
_diffrn_reflns_limit_h_min -54
_diffrn_reflns_limit_k_max 11
_diffrn_reflns_limit_k_min -11
_diffrn_reflns_limit_l_max 23
_diffrn_reflns_limit_l_min -23
_diffrn_reflns_number 31251
_diffrn_reflns_theta_full 28.28
_diffrn_reflns_theta_max 28.28
_diffrn_reflns_theta_min 1.01
_diffrn_standards_decay_% none
_diffrn_standards_number 0
_exptl_absorpt_coefficient_mu 4.834
_exptl_absorpt_correction_T_max 0.865
_exptl_absorpt_correction_T_min 0.467
_exptl_absorpt_correction_type multi-scan
_exptl_absorpt_process_details 'SADABS in SAINT+ (Bruker, 2003)'
_exptl_crystal_colour colourless
_exptl_crystal_density_diffrn 1.498
_exptl_crystal_density_method 'not measured'
_exptl_crystal_description plate
_exptl_crystal_F_000 2864
_exptl_crystal_size_max 0.51
_exptl_crystal_size_mid 0.22
_exptl_crystal_size_min 0.03
_refine_diff_density_max 3.367
_refine_diff_density_min -2.095
_refine_diff_density_rms 0.193
_refine_ls_extinction_method none
_refine_ls_goodness_of_fit_ref 1.335
_refine_ls_hydrogen_treatment constr
_refine_ls_matrix_type full
_refine_ls_number_parameters 331
_refine_ls_number_reflns 7799
_refine_ls_number_restraints 0
_refine_ls_restrained_S_all 1.335
_refine_ls_R_factor_all 0.0448
_refine_ls_R_factor_gt 0.0416
_refine_ls_shift/su_max 0.001
_refine_ls_shift/su_mean 0.000
_refine_ls_structure_factor_coef Fsqd
_refine_ls_weighting_details 'calc w=1/[\s^2^(Fo^2^)+(0.0355P)^2^+32.5192P] where P=(Fo^2^+2Fc^2^)/3'
_refine_ls_weighting_scheme calc
_refine_ls_wR_factor_gt 0.0919
_refine_ls_wR_factor_ref 0.0972
_reflns_number_gt 7387
_reflns_number_total 7799
_reflns_threshold_expression I>2\s(I)
_cod_data_source_file om700517q-file001.cif
_cod_data_source_block 06mz108m
_cod_depositor_comments
;
The following automatic conversions were performed:

'_symmetry_cell_setting' value 'Monoclinic' changed to 'monoclinic'
according to /home/saulius/struct/CIF-dictionaries/cif_core.dic
dictionary named 'cif_core.dic' version 2.4.1 from 2010-06-29.

Automatic conversion script
Id: cif_fix_values 1715 2011-07-08 13:25:40Z adriana 
;
_cod_original_sg_symbol_H-M C2/c
_cod_database_code 4070535

loop_
_symmetry_equiv_pos_as_xyz
'x, y, z'
'-x, y, -z+1/2'
'x+1/2, y+1/2, z'
'-x+1/2, y+1/2, -z+1/2'
'-x, -y, -z'
'x, -y, z-1/2'
'-x+1/2, -y+1/2, -z'
'x+1/2, -y+1/2, z-1/2'

loop_
_atom_site_label
_atom_site_type_symbol
_atom_site_fract_x
_atom_site_fract_y
_atom_site_fract_z
_atom_site_U_iso_or_equiv
_atom_site_adp_type
_atom_site_occupancy
_atom_site_symmetry_multiplicity
_atom_site_calc_flag
_atom_site_refinement_flags
Au1 Au 0.105748(4) 0.724428(19) 0.327135(9) 0.01377(6) Uani 1 1 d .
P4 P 0.08349(3) 0.54070(13) 0.39105(6) 0.0122(2) Uani 1 1 d .
Cl1 Cl 0.12585(3) 0.91246(13) 0.25657(7) 0.0205(2) Uani 1 1 d .
C13 C 0.10664(11) 0.4849(5) 0.4831(2) 0.0139(8) Uani 1 1 d .
C15 C 0.10621(12) 0.3484(5) 0.6032(3) 0.0187(9) Uani 1 1 d .
H15 H 0.0946 0.2899 0.6364 0.022 Uiso 1 1 calc R
C14 C 0.09017(11) 0.3982(5) 0.5336(3) 0.0159(9) Uani 1 1 d .
H14 H 0.0675 0.3732 0.5195 0.019 Uiso 1 1 calc R
C18 C 0.14009(11) 0.5226(5) 0.5041(3) 0.0151(8) Uani 1 1 d .
C16 C 0.13927(12) 0.3838(6) 0.6243(3) 0.0207(10) Uani 1 1 d .
H16 H 0.1505 0.3491 0.6718 0.025 Uiso 1 1 calc R
C17 C 0.15588(12) 0.4707(6) 0.5754(3) 0.0203(9) Uani 1 1 d .
H17 H 0.1785 0.4957 0.5904 0.024 Uiso 1 1 calc R
C3 C 0.01354(13) 0.7751(6) 0.4987(3) 0.0199(9) Uani 1 1 d .
H3A H 0.0048 0.6907 0.5271 0.024 Uiso 1 1 calc R
H3B H 0.0166 0.8628 0.5336 0.024 Uiso 1 1 calc R
C4 C -0.01147(12) 0.8147(6) 0.4289(3) 0.0187(9) Uani 1 1 d .
H4A H -0.0040 0.9062 0.4039 0.022 Uiso 1 1 calc R
H4B H -0.0332 0.8368 0.4461 0.022 Uiso 1 1 calc R
C2 C 0.04705(12) 0.7302(5) 0.4735(3) 0.0187(9) Uani 1 1 d .
H2A H 0.0626 0.7014 0.5192 0.022 Uiso 1 1 calc R
H2B H 0.0566 0.8172 0.4488 0.022 Uiso 1 1 calc R
C1 C 0.04280(11) 0.5975(5) 0.4168(2) 0.0128(8) Uani 1 1 d .
H1 H 0.0334 0.5107 0.4433 0.015 Uiso 1 1 calc R
C6 C 0.01826(11) 0.6391(5) 0.3466(2) 0.0163(9) Uani 1 1 d .
H6A H 0.0152 0.5519 0.3113 0.020 Uiso 1 1 calc R
H6B H 0.0273 0.7234 0.3188 0.020 Uiso 1 1 calc R
C5 C -0.01525(12) 0.6850(5) 0.3707(3) 0.0190(9) Uani 1 1 d .
H5A H -0.0253 0.5973 0.3938 0.023 Uiso 1 1 calc R
H5B H -0.0303 0.7163 0.3247 0.023 Uiso 1 1 calc R
C8 C 0.05220(12) 0.2551(5) 0.3576(3) 0.0173(9) Uani 1 1 d .
H8A H 0.0569 0.2323 0.4131 0.021 Uiso 1 1 calc R
H8B H 0.0301 0.3035 0.3483 0.021 Uiso 1 1 calc R
C9 C 0.05181(13) 0.1082(5) 0.3115(3) 0.0209(10) Uani 1 1 d .
H9A H 0.0728 0.0532 0.3264 0.025 Uiso 1 1 calc R
H9B H 0.0334 0.0440 0.3243 0.025 Uiso 1 1 calc R
C11 C 0.07367(13) 0.2460(5) 0.2031(3) 0.0207(10) Uani 1 1 d .
H11A H 0.0695 0.2672 0.1473 0.025 Uiso 1 1 calc R
H11B H 0.0959 0.1992 0.2138 0.025 Uiso 1 1 calc R
C7 C 0.07860(11) 0.3639(5) 0.3346(2) 0.0133(8) Uani 1 1 d .
H7 H 0.1002 0.3097 0.3451 0.016 Uiso 1 1 calc R
C12 C 0.07333(12) 0.3939(5) 0.2477(2) 0.0175(9) Uani 1 1 d .
H12A H 0.0518 0.4454 0.2337 0.021 Uiso 1 1 calc R
H12B H 0.0911 0.4607 0.2336 0.021 Uiso 1 1 calc R
C10 C 0.04768(13) 0.1365(6) 0.2247(3) 0.0229(10) Uani 1 1 d .
H10A H 0.0497 0.0400 0.1974 0.027 Uiso 1 1 calc R
H10B H 0.0253 0.1780 0.2083 0.027 Uiso 1 1 calc R
C22 C 0.20000(12) 0.7917(5) 0.3703(3) 0.0193(9) Uani 1 1 d .
C21 C 0.19756(12) 0.6368(5) 0.3597(3) 0.0199(9) Uani 1 1 d .
H21 H 0.2094 0.5905 0.3226 0.024 Uiso 1 1 calc R
C24 C 0.16285(13) 0.7730(5) 0.4679(3) 0.0201(10) Uani 1 1 d .
C19 C 0.16055(11) 0.6162(5) 0.4564(3) 0.0160(9) Uani 1 1 d .
C20 C 0.17812(11) 0.5474(5) 0.4021(3) 0.0160(9) Uani 1 1 d .
C25 C 0.17797(12) 0.3776(5) 0.3907(3) 0.0193(9) Uani 1 1 d .
H25 H 0.1592 0.3356 0.4159 0.023 Uiso 1 1 calc R
C23 C 0.18273(12) 0.8557(5) 0.4254(3) 0.0190(9) Uani 1 1 d .
H23 H 0.1847 0.9610 0.4342 0.023 Uiso 1 1 calc R
C28 C 0.22063(12) 0.8910(6) 0.3249(3) 0.0232(10) Uani 1 1 d .
H28 H 0.2092 0.9908 0.3194 0.028 Uiso 1 1 calc R
C27 C 0.21016(14) 0.3097(6) 0.4311(3) 0.0273(11) Uani 1 1 d .
H27A H 0.2096 0.2001 0.4248 0.041 Uiso 1 1 calc R
H27B H 0.2124 0.3347 0.4859 0.041 Uiso 1 1 calc R
H27C H 0.2291 0.3509 0.4083 0.041 Uiso 1 1 calc R
C26 C 0.17239(14) 0.3319(6) 0.3059(3) 0.0258(11) Uani 1 1 d .
H26A H 0.1923 0.3549 0.2818 0.039 Uiso 1 1 calc R
H26B H 0.1535 0.3880 0.2797 0.039 Uiso 1 1 calc R
H26C H 0.1678 0.2238 0.3019 0.039 Uiso 1 1 calc R
C31 C 0.14464(13) 0.8517(5) 0.5279(3) 0.0222(10) Uani 1 1 d .
H31 H 0.1272 0.7807 0.5416 0.027 Uiso 1 1 calc R
C33 C 0.12703(14) 0.9961(6) 0.4984(3) 0.0311(12) Uani 1 1 d .
H33A H 0.1435 1.0725 0.4896 0.047 Uiso 1 1 calc R
H33B H 0.1133 1.0333 0.5366 0.047 Uiso 1 1 calc R
H33C H 0.1129 0.9753 0.4501 0.047 Uiso 1 1 calc R
C29 C 0.22360(19) 0.8355(8) 0.2440(4) 0.0448(17) Uani 1 1 d .
H29A H 0.2364 0.7416 0.2468 0.067 Uiso 1 1 calc R
H29B H 0.2349 0.9116 0.2164 0.067 Uiso 1 1 calc R
H29C H 0.2014 0.8173 0.2167 0.067 Uiso 1 1 calc R
C32 C 0.16789(17) 0.8835(9) 0.6019(3) 0.0447(17) Uani 1 1 d .
H32A H 0.1772 0.7886 0.6233 0.067 Uiso 1 1 calc R
H32B H 0.1555 0.9327 0.6393 0.067 Uiso 1 1 calc R
H32C H 0.1859 0.9496 0.5903 0.067 Uiso 1 1 calc R
C30 C 0.25450(15) 0.9188(8) 0.3689(4) 0.0460(17) Uani 1 1 d .
H30A H 0.2520 0.9597 0.4197 0.069 Uiso 1 1 calc R
H30B H 0.2666 0.9909 0.3406 0.069 Uiso 1 1 calc R
H30C H 0.2668 0.8238 0.3747 0.069 Uiso 1 1 calc R

loop_
_atom_site_aniso_label
_atom_site_aniso_U_11
_atom_site_aniso_U_22
_atom_site_aniso_U_33
_atom_site_aniso_U_23
_atom_site_aniso_U_13
_atom_site_aniso_U_12
Au1 0.01684(9) 0.01385(9) 0.01138(9) 0.00060(6) 0.00470(6) -0.00090(6)
P4 0.0147(5) 0.0143(5) 0.0081(5) -0.0003(4) 0.0032(4) -0.0007(4)
Cl1 0.0279(6) 0.0150(5) 0.0202(5) 0.0025(4) 0.0098(4) -0.0012(4)
C13 0.017(2) 0.016(2) 0.0090(19) -0.0002(15) 0.0031(16) 0.0010(16)
C15 0.027(2) 0.017(2) 0.013(2) 0.0014(17) 0.0074(18) 0.0012(19)
C14 0.018(2) 0.015(2) 0.016(2) 0.0007(16) 0.0054(17) 0.0014(17)
C18 0.017(2) 0.015(2) 0.014(2) -0.0013(16) 0.0050(16) 0.0013(17)
C16 0.024(2) 0.023(2) 0.015(2) 0.0030(18) 0.0023(18) 0.0021(19)
C17 0.017(2) 0.026(3) 0.017(2) 0.0007(18) -0.0005(17) -0.0001(19)
C3 0.026(2) 0.020(2) 0.015(2) -0.0032(17) 0.0087(18) 0.0025(19)
C4 0.020(2) 0.018(2) 0.019(2) 0.0036(18) 0.0075(18) 0.0038(18)
C2 0.020(2) 0.019(2) 0.017(2) -0.0046(17) 0.0031(18) 0.0015(18)
C1 0.015(2) 0.012(2) 0.0118(19) -0.0012(15) 0.0042(16) -0.0020(16)
C6 0.018(2) 0.021(2) 0.0099(19) -0.0009(16) 0.0006(16) 0.0025(17)
C5 0.021(2) 0.017(2) 0.019(2) -0.0006(17) 0.0017(18) 0.0055(18)
C8 0.020(2) 0.016(2) 0.018(2) 0.0001(17) 0.0074(18) -0.0027(17)
C9 0.026(2) 0.016(2) 0.022(2) -0.0033(18) 0.0067(19) -0.0025(19)
C11 0.030(3) 0.018(2) 0.013(2) -0.0059(17) 0.0028(19) 0.0004(19)
C7 0.018(2) 0.011(2) 0.0117(19) -0.0002(15) 0.0048(16) -0.0019(16)
C12 0.027(2) 0.014(2) 0.012(2) -0.0002(16) 0.0039(17) 0.0009(18)
C10 0.027(3) 0.022(2) 0.020(2) -0.0073(19) 0.0014(19) 0.000(2)
C22 0.015(2) 0.017(2) 0.026(2) -0.0002(18) 0.0039(18) -0.0026(17)
C21 0.019(2) 0.020(2) 0.023(2) -0.0033(18) 0.0076(18) -0.0009(18)
C24 0.023(2) 0.015(2) 0.023(2) -0.0017(18) 0.0044(19) -0.0014(18)
C19 0.016(2) 0.017(2) 0.015(2) 0.0014(16) 0.0004(16) -0.0019(17)
C20 0.015(2) 0.015(2) 0.017(2) -0.0027(17) -0.0014(17) -0.0003(16)
C25 0.020(2) 0.017(2) 0.022(2) -0.0033(18) 0.0077(18) -0.0007(18)
C23 0.019(2) 0.007(2) 0.031(3) -0.0063(17) 0.0049(19) -0.0016(16)
C28 0.022(2) 0.017(2) 0.032(3) 0.001(2) 0.009(2) -0.0029(19)
C27 0.030(3) 0.016(2) 0.036(3) -0.001(2) 0.003(2) 0.006(2)
C26 0.031(3) 0.022(2) 0.025(3) -0.011(2) 0.009(2) -0.005(2)
C31 0.030(3) 0.014(2) 0.025(2) -0.0056(18) 0.010(2) -0.0008(19)
C33 0.033(3) 0.022(3) 0.040(3) -0.006(2) 0.009(2) 0.006(2)
C29 0.063(4) 0.041(4) 0.035(3) -0.002(3) 0.025(3) -0.023(3)
C32 0.046(4) 0.061(5) 0.026(3) -0.019(3) 0.001(3) 0.012(3)
C30 0.028(3) 0.053(4) 0.056(4) 0.015(3) 0.004(3) -0.015(3)

loop_
_atom_type_symbol
_atom_type_description
_atom_type_scat_dispersion_real
_atom_type_scat_dispersion_imag
_atom_type_scat_source
C C 0.0033 0.0016 'International Tables Vol C Tables 4.2.6.8 and 6.1.1.4'
H H 0.0000 0.0000 'International Tables Vol C Tables 4.2.6.8 and 6.1.1.4'
P P 0.1023 0.0942 'International Tables Vol C Tables 4.2.6.8 and 6.1.1.4'
Cl Cl 0.1484 0.1585 'International Tables Vol C Tables 4.2.6.8 and 6.1.1.4'
Au Au -2.0133 8.8022 'International Tables Vol C Tables 4.2.6.8 and 6.1.1.4'

loop_
_geom_angle_atom_site_label_1
_geom_angle_atom_site_label_2
_geom_angle_atom_site_label_3
_geom_angle
P4 Au1 Cl1 176.68(4)
C13 P4 C1 103.69(19)
C13 P4 C7 104.5(2)
C1 P4 C7 108.9(2)
C13 P4 Au1 116.33(15)
C1 P4 Au1 110.86(15)
C7 P4 Au1 111.99(14)
C18 C13 C14 119.2(4)
C18 C13 P4 122.7(3)
C14 C13 P4 118.0(3)
C14 C15 C16 119.9(4)
C14 C15 H15 120.0
C16 C15 H15 120.0
C15 C14 C13 121.5(4)
C15 C14 H14 119.3
C13 C14 H14 119.3
C13 C18 C17 118.3(4)
C13 C18 C19 124.9(4)
C17 C18 C19 116.9(4)
C15 C16 C17 119.4(4)
C15 C16 H16 120.3
C17 C16 H16 120.3
C16 C17 C18 121.8(4)
C16 C17 H17 119.1
C18 C17 H17 119.1
C4 C3 C2 110.8(4)
C4 C3 H3A 109.5
C2 C3 H3A 109.5
C4 C3 H3B 109.5
C2 C3 H3B 109.5
H3A C3 H3B 108.1
C3 C4 C5 111.1(4)
C3 C4 H4A 109.4
C5 C4 H4A 109.4
C3 C4 H4B 109.4
C5 C4 H4B 109.4
H4A C4 H4B 108.0
C3 C2 C1 110.6(4)
C3 C2 H2A 109.5
C1 C2 H2A 109.5
C3 C2 H2B 109.5
C1 C2 H2B 109.5
H2A C2 H2B 108.1
C6 C1 C2 110.2(4)
C6 C1 P4 112.6(3)
C2 C1 P4 109.7(3)
C6 C1 H1 108.1
C2 C1 H1 108.1
P4 C1 H1 108.1
C1 C6 C5 110.8(4)
C1 C6 H6A 109.5
C5 C6 H6A 109.5
C1 C6 H6B 109.5
C5 C6 H6B 109.5
H6A C6 H6B 108.1
C6 C5 C4 111.4(4)
C6 C5 H5A 109.3
C4 C5 H5A 109.3
C6 C5 H5B 109.3
C4 C5 H5B 109.3
H5A C5 H5B 108.0
C9 C8 C7 111.0(4)
C9 C8 H8A 109.4
C7 C8 H8A 109.4
C9 C8 H8B 109.4
C7 C8 H8B 109.4
H8A C8 H8B 108.0
C10 C9 C8 112.2(4)
C10 C9 H9A 109.2
C8 C9 H9A 109.2
C10 C9 H9B 109.2
C8 C9 H9B 109.2
H9A C9 H9B 107.9
C10 C11 C12 111.8(4)
C10 C11 H11A 109.3
C12 C11 H11A 109.3
C10 C11 H11B 109.3
C12 C11 H11B 109.3
H11A C11 H11B 107.9
C8 C7 C12 110.8(4)
C8 C7 P4 115.2(3)
C12 C7 P4 112.0(3)
C8 C7 H7 106.1
C12 C7 H7 106.1
P4 C7 H7 106.1
C11 C12 C7 110.5(4)
C11 C12 H12A 109.6
C7 C12 H12A 109.6
C11 C12 H12B 109.6
C7 C12 H12B 109.6
H12A C12 H12B 108.1
C11 C10 C9 111.1(4)
C11 C10 H10A 109.4
C9 C10 H10A 109.4
C11 C10 H10B 109.4
C9 C10 H10B 109.4
H10A C10 H10B 108.0
C23 C22 C21 117.8(4)
C23 C22 C28 119.4(4)
C21 C22 C28 122.8(4)
C22 C21 C20 121.8(4)
C22 C21 H21 119.1
C20 C21 H21 119.1
C23 C24 C19 118.9(4)
C23 C24 C31 119.7(4)
C19 C24 C31 121.4(4)
C20 C19 C24 119.9(4)
C20 C19 C18 120.2(4)
C24 C19 C18 119.9(4)
C21 C20 C19 119.0(4)
C21 C20 C25 119.1(4)
C19 C20 C25 121.8(4)
C20 C25 C26 112.8(4)
C20 C25 C27 109.9(4)
C26 C25 C27 111.1(4)
C20 C25 H25 107.6
C26 C25 H25 107.6
C27 C25 H25 107.6
C24 C23 C22 122.8(4)
C24 C23 H23 118.6
C22 C23 H23 118.6
C22 C28 C30 110.9(5)
C22 C28 C29 114.6(4)
C30 C28 C29 110.8(5)
C22 C28 H28 106.7
C30 C28 H28 106.7
C29 C28 H28 106.7
C25 C27 H27A 109.5
C25 C27 H27B 109.5
H27A C27 H27B 109.5
C25 C27 H27C 109.5
H27A C27 H27C 109.5
H27B C27 H27C 109.5
C25 C26 H26A 109.5
C25 C26 H26B 109.5
H26A C26 H26B 109.5
C25 C26 H26C 109.5
H26A C26 H26C 109.5
H26B C26 H26C 109.5
C33 C31 C24 113.4(4)
C33 C31 C32 110.2(5)
C24 C31 C32 111.5(4)
C33 C31 H31 107.1
C24 C31 H31 107.1
C32 C31 H31 107.1
C31 C33 H33A 109.5
C31 C33 H33B 109.5
H33A C33 H33B 109.5
C31 C33 H33C 109.5
H33A C33 H33C 109.5
H33B C33 H33C 109.5
C28 C29 H29A 109.5
C28 C29 H29B 109.5
H29A C29 H29B 109.5
C28 C29 H29C 109.5
H29A C29 H29C 109.5
H29B C29 H29C 109.5
C31 C32 H32A 109.5
C31 C32 H32B 109.5
H32A C32 H32B 109.5
C31 C32 H32C 109.5
H32A C32 H32C 109.5
H32B C32 H32C 109.5
C28 C30 H30A 109.5
C28 C30 H30B 109.5
H30A C30 H30B 109.5
C28 C30 H30C 109.5
H30A C30 H30C 109.5
H30B C30 H30C 109.5

loop_
_geom_bond_atom_site_label_1
_geom_bond_atom_site_label_2
_geom_bond_distance
Au1 P4 2.2349(11)
Au1 Cl1 2.2900(11)
P4 C13 1.832(4)
P4 C1 1.840(4)
P4 C7 1.854(4)
C13 C18 1.405(6)
C13 C14 1.405(6)
C15 C14 1.383(6)
C15 C16 1.386(7)
C15 H15 0.9500
C14 H14 0.9500
C18 C17 1.410(6)
C18 C19 1.503(6)
C16 C17 1.391(7)
C16 H16 0.9500
C17 H17 0.9500
C3 C4 1.531(7)
C3 C2 1.537(7)
C3 H3A 0.9900
C3 H3B 0.9900
C4 C5 1.534(7)
C4 H4A 0.9900
C4 H4B 0.9900
C2 C1 1.538(6)
C2 H2A 0.9900
C2 H2B 0.9900
C1 C6 1.531(6)
C1 H1 1.0000
C6 C5 1.532(6)
C6 H6A 0.9900
C6 H6B 0.9900
C5 H5A 0.9900
C5 H5B 0.9900
C8 C9 1.535(6)
C8 C7 1.536(6)
C8 H8A 0.9900
C8 H8B 0.9900
C9 C10 1.531(7)
C9 H9A 0.9900
C9 H9B 0.9900
C11 C10 1.519(7)
C11 C12 1.530(6)
C11 H11A 0.9900
C11 H11B 0.9900
C7 C12 1.536(6)
C7 H7 1.0000
C12 H12A 0.9900
C12 H12B 0.9900
C10 H10A 0.9900
C10 H10B 0.9900
C22 C23 1.385(7)
C22 C21 1.391(7)
C22 C28 1.511(7)
C21 C20 1.398(6)
C21 H21 0.9500
C24 C23 1.378(7)
C24 C19 1.410(7)
C24 C31 1.531(7)
C19 C20 1.400(6)
C20 C25 1.522(6)
C25 C26 1.531(7)
C25 C27 1.532(7)
C25 H25 1.0000
C23 H23 0.9500
C28 C30 1.512(8)
C28 C29 1.521(8)
C28 H28 1.0000
C27 H27A 0.9800
C27 H27B 0.9800
C27 H27C 0.9800
C26 H26A 0.9800
C26 H26B 0.9800
C26 H26C 0.9800
C31 C33 1.528(7)
C31 C32 1.533(8)
C31 H31 1.0000
C33 H33A 0.9800
C33 H33B 0.9800
C33 H33C 0.9800
C29 H29A 0.9800
C29 H29B 0.9800
C29 H29C 0.9800
C32 H32A 0.9800
C32 H32B 0.9800
C32 H32C 0.9800
C30 H30A 0.9800
C30 H30B 0.9800
C30 H30C 0.9800
